data_4003144
loop_
_publ_author_name
'Bazaga-Garc\'ia, Montse'
'Salcedo, In\'es R.'
'Colodrero, Rosario M. P.'
'Xanthopoulos, Konstantinos'
'Villemin, Didier'
'Stock, Norbert'
'L\'opez-Gonz\'alez, Mar'
'del R\'io, Carmen'
'Losilla, Enrique R.'
'Cabeza, Aurelio'
'Demadis, Konstantinos D.'
'Olivera-Pastor, Pascual'

_publ_section_title
;
 Layered Lanthanide Sulfophosphonates and Their Proton Conduction
 Properties in Membrane Electrode Assemblies
;
_journal_name_full 'Chemistry of Materials'
_journal_paper_doi 10.1021/acs.chemmater.9b02868
_journal_year 2019
_chemical_formula_moiety 'C4 N1 O10 P2 Pr1 S1, 1(O)'
_chemical_formula_sum 'C4 N O11 P2 Pr S'
_chemical_formula_weight 472.96
_space_group_crystal_system orthorhombic
_space_group_IT_number 61
_space_group_name_Hall '-P 2bc 2ac'
_space_group_name_H-M_alt 'P c a b'
_audit_creation_date 2019-06-12T17:13
_audit_creation_method 'from EXP file using GSAS2CIF'
_audit_update_record ' 2019-06-12T17:13  Initial CIF as created by GSAS2CIF'
_cell_angle_alpha 90.0
_cell_angle_beta 90.0
_cell_angle_gamma 90.0
_cell_formula_units_Z 8
_cell_length_a 12.98444(14)
_cell_length_b 27.9499(6)
_cell_length_c 7.15462(8)
_cell_measurement_temperature 298
_cell_volume 2596.51(7)
_computing_structure_refinement GSAS
_diffrn_ambient_temperature 298
_diffrn_measurement_device_type 'BL04-MSPD beamline of ALBA'
_diffrn_radiation_polarisn_ratio 1.0
_diffrn_radiation_probe x-ray
_diffrn_radiation_type synchrotron
_diffrn_radiation_wavelength 0.4124
_diffrn_source synchrotron
_diffrn_source_type 'BL04-MSPD beamline of ALBA'
_exptl_absorpt_correction_T_max 1.00000
_exptl_absorpt_correction_T_min 1.00000
_exptl_absorpt_process_details
;   GSAS Absorption/surface roughness correction: function number 0
 No correction is applied.
;
_exptl_crystal_colour green
_exptl_crystal_density_diffrn 2.420
_pd_block_id 2019-06-12T17:13|Pr-PTaur|Pr-PTaur|
_pd_calc_method 'Rietveld Refinement'
_pd_instr_location ' ?'
_pd_meas_2theta_range_inc 0.006
_pd_meas_2theta_range_max 44.54586
_pd_meas_2theta_range_min 0.32586
_pd_phase_name PrH2SP
_pd_proc_2theta_range_inc 0.006
_pd_proc_2theta_range_max 44.55161
_pd_proc_2theta_range_min 0.33161
_pd_proc_info_datetime 2019-06-12T17:13:03
_pd_proc_info_excluded_regions ' ?'
_pd_proc_ls_background_function
;   GSAS Background function number 7 with 36 terms.
 Linear interpolation
      1:    381.248     2:    490.375     3:    317.606     4:    287.363    
      5:    267.154     6:    200.188     7:    145.959     8:    129.436    
      9:    138.578    10:    118.642    11:    115.566    12:    103.061    
     13:    104.700    14:    103.400    15:    108.849    16:    109.736    
     17:    108.835    18:    103.671    19:    97.6954    20:    95.2015    
     21:    95.4151    22:    94.2896    23:    92.6946    24:    93.6924    
     25:    98.9527    26:    94.3045    27:    93.9707    28:    93.0729    
     29:    90.5575    30:    86.2446    31:    86.8269    32:    86.0633    
     33:    86.3934    34:    85.7232    35:    84.0762    36:    82.1942    
;
_pd_proc_ls_peak_cutoff 0.00010
_pd_proc_ls_pref_orient_corr
;   March-Dollase
 AXIS  1 Ratio=   1.04301  h= 0.000  k= 1.000  l= 0.000
 Prefered orientation correction range: Min=   0.88132, Max=   1.06520
;
_pd_proc_ls_profile_function
;
 CW Profile function number 4 with  18 terms
 Pseudovoigt profile coefficients as parameterized in
 P. Thompson, D.E. Cox & J.B. Hastings (1987). J. Appl. Cryst.,20,79-83.
 Asymmetry correction of L.W. Finger, D.E. Cox & A. P. Jephcoat (1994).
 J. Appl. Cryst.,27,892-900.
 Microstrain broadening by P.W. Stephens,  (1999). J. Appl. Cryst.,32,281-289.
 #1(GU)   =  379.975 #2(GV)   =  -60.487 #3(GW)   =    2.830
 #4(GP)   =    0.000 #5(LX)   =    1.362 #6(ptec) =     2.48
 #7(trns) =     0.00 #8(shft) =   0.0000 #9(sfec) =     0.00
 #10(S/L) =   0.0032 #11(H/L) =   0.0025 #12(eta) =   1.0000
 #13(S400 ) =  2.4E-05 #14(S040 ) =  5.9E-04 #15(S004 ) =  2.6E-02
 #16(S220 ) =  7.9E-04 #17(S202 ) =  1.9E-02 #18(S022 ) =  8.8E-04
 Peak tails are ignored  where the intensity is below 0.0001 times the peak
   Aniso. broadening axis   0.0   1.0   0.0
;
_pd_proc_ls_prof_R_factor 0.0279
_pd_proc_ls_prof_wR_expected 0.0110
_pd_proc_ls_prof_wR_factor 0.0400
_pd_spec_mounting ' ?'
_refine_ls_goodness_of_fit_all 3.74
_refine_ls_matrix_type full
_refine_ls_number_parameters 110
_refine_ls_number_restraints 40
_refine_ls_R_Fsqd_factor 0.01678
_refine_ls_shift/su_max 0.02
_refine_ls_shift/su_mean 0.01
_reflns_d_resolution_high 0.544
_reflns_d_resolution_low 13.975
_reflns_limit_h_max 34
_reflns_limit_h_min 0
_reflns_limit_k_max 63
_reflns_limit_k_min -64
_reflns_limit_l_max 19
_reflns_limit_l_min 0
_reflns_number_total 8440
_cod_data_source_file cm9b02868_si_005.cif
_cod_data_source_block PrH2SP_publ
_cod_depositor_comments
;
The following automatic conversions were performed:

data item '_geom_angle_publ_flag' value 'N' was changed to 'n' in
accordance with the
/home/data/users/saulius/crontab/automatic-downloads/rss-feeds/ACS/lib/dictionaries/cif_core.dic
dictionary named 'cif_core.dic' version 2.4.2 last updated on
2011-04-26 (55 times).

data item '_geom_bond_publ_flag' value 'N' was changed to 'n' in
accordance with the
/home/data/users/saulius/crontab/automatic-downloads/rss-feeds/ACS/lib/dictionaries/cif_core.dic
dictionary named 'cif_core.dic' version 2.4.2 last updated on
2011-04-26 (50 times).

Automatic conversion script
Id: cif_fix_values 6909 2019-04-08 15:41:33Z antanas 
;
_cod_original_cell_volume 2596.51(8)
_cod_original_formula_sum 'C4 N1 O11 P2 Pr1 S1'
_cod_database_code 4003144

loop_
_symmetry_equiv_pos_site_id
_symmetry_equiv_pos_as_xyz
1 +x,+y,+z
2 -x+1/2,+y,+z+1/2
3 +x+1/2,-y+1/2,+z
4 -x,-y+1/2,+z+1/2
-1 -x,-y,-z
-2 +x+1/2,-y,-z+1/2
-3 -x+1/2,+y+1/2,-z
-4 +x,+y+1/2,-z+1/2

loop_
_atom_site_type_symbol
_atom_site_label
_atom_site_fract_x
_atom_site_fract_y
_atom_site_fract_z
_atom_site_occupancy
_atom_site_thermal_displace_type
_atom_site_U_iso_or_equiv
_atom_site_symmetry_multiplicity
Pr Pr 0.41850(8) 0.74497(4) 0.16969(14) 1.0 Uiso 0.00948(26) 8
P P1 0.0892(4) 0.34756(16) 0.5014(6) 1.0 Uiso 0.0149(8) 8
P P2 0.13993(28) 0.20310(16) 0.3221(8) 1.0 Uiso 0.0149(8) 8
S S 0.39002(27) 0.03818(16) 0.2559(6) 1.0 Uiso 0.0149(8) 8
O O1-P1 0.3700(6) 0.30770(28) 0.1294(13) 1.0 Uiso 0.0166(10) 8
O O2-P1 0.5043(6) 0.16773(33) 0.3712(12) 1.0 Uiso 0.0166(10) 8
O O3-P1 0.1824(6) 0.36839(30) 0.3929(11) 1.0 Uiso 0.0166(10) 8
C C1-P1 0.4594(8) 0.39578(29) 0.1473(13) 1.0 Uiso 0.0166(10) 8
O O4-P2 0.4248(7) 0.20930(30) -0.0008(10) 1.0 Uiso 0.0166(10) 8
O O5-P2 0.2529(4) 0.21402(33) 0.3419(14) 1.0 Uiso 0.0166(10) 8
O O6-P2 0.0873(6) 0.23378(26) 0.1687(11) 1.0 Uiso 0.0166(10) 8
C C2-P2 0.1279(7) 0.14099(23) 0.2452(14) 1.0 Uiso 0.0166(10) 8
O O7-S -0.0017(5) -0.03058(32) 0.1933(13) 1.0 Uiso 0.0166(10) 8
O O8-S 0.3274(7) 0.05437(33) 0.4143(9) 1.0 Uiso 0.0166(10) 8
O O9-S 0.3386(6) -0.00047(26) 0.1526(12) 1.0 Uiso 0.0166(10) 8
C C3-S 0.3917(9) 0.08669(31) 0.0957(13) 1.0 Uiso 0.0166(10) 8
N N 0.5277(6) 0.38031(30) 0.3036(12) 1.0 Uiso 0.0166(10) 8
C C4 0.0470(9) 0.07557(35) 0.4243(14) 1.0 Uiso 0.0166(10) 8
O Ow1 0.6347(7) 0.6711(4) 0.4958(14) 1.0 Uiso 0.0150(26) 8
O Ow2 0.1852(7) 0.44956(34) 0.2453(11) 1.0 Uiso 0.0150(26) 8

loop_
_atom_type_symbol
_atom_type_number_in_cell
_atom_type_scat_dispersion_real
_atom_type_scat_dispersion_imag
_atom_type_scat_Cromer_Mann_a1
_atom_type_scat_Cromer_Mann_a2
_atom_type_scat_Cromer_Mann_a3
_atom_type_scat_Cromer_Mann_a4
_atom_type_scat_Cromer_Mann_b1
_atom_type_scat_Cromer_Mann_b2
_atom_type_scat_Cromer_Mann_b3
_atom_type_scat_Cromer_Mann_b4
_atom_type_scat_Cromer_Mann_c
_atom_type_scat_source
Pr 8.0 0.000 0.000 22.0440 2.77393 19.6697 0.22209 12.3856 16.7669 2.82428 143.644 2.05830 International_Tables_Vol_C
P 16.0 0.035 0.031 6.43450 1.90670 4.17910 27.1570 1.78000 0.52600 1.49080 68.1645 1.11490 International_Tables_Vol_C
S 8.0 0.044 0.041 6.90530 1.46790 5.20340 22.2151 1.43790 0.25360 1.58630 56.1720 0.86690 International_Tables_Vol_C
O 88.0 0.002 0.002 3.04850 13.2771 2.28680 5.70110 1.54630 0.32390 0.86700 32.9089 0.25080 International_Tables_Vol_C
C 32.0 0.000 0.000 2.31000 20.8439 1.02000 10.2075 1.58860 0.56870 0.86500 51.6512 0.21560 International_Tables_Vol_C
N 8.0 0.000 0.001 12.2126 0.00570 3.13220 9.89330 2.01250 28.9975 1.16630 0.58260 -11.529 International_Tables_Vol_C

loop_
_geom_angle_atom_site_label_1
_geom_angle_atom_site_label_2
_geom_angle_atom_site_label_3
_geom_angle
_geom_angle_site_symmetry_1
_geom_angle_site_symmetry_3
_geom_angle_publ_flag
O1-P1 Pr O2-P1 148.5(4) -4_566 -4_566 n
O1-P1 Pr O4-P2 97.06(27) -4_566 -1_665 n
O1-P1 Pr O4-P2 74.61(31) -4_566 -4_566 n
O1-P1 Pr O5-P2 92.96(31) -4_566 -4_566 n
O1-P1 Pr O6-P2 77.26(27) -4_566 -2_666 n
O1-P1 Pr O6-P2 133.85(32) -4_566 -3_665 n
O2-P1 Pr O4-P2 91.21(27) -4_566 -1_665 n
O2-P1 Pr O4-P2 75.74(26) -4_566 -4_566 n
O2-P1 Pr O5-P2 95.08(30) -4_566 -4_566 n
O2-P1 Pr O6-P2 82.43(26) -4_566 -2_666 n
O2-P1 Pr O6-P2 77.44(28) -4_566 -3_665 n
O4-P2 Pr O4-P2 125.04(22) -1_665 -4_566 n
O4-P2 Pr O5-P2 149.62(30) -1_665 -4_566 n
O4-P2 Pr O6-P2 56.10(16) -1_665 -2_666 n
O4-P2 Pr O6-P2 68.84(22) -1_665 -3_665 n
O4-P2 Pr O5-P2 85.27(34) -4_566 -4_566 n
O4-P2 Pr O6-P2 69.22(27) -4_566 -2_666 n
O4-P2 Pr O6-P2 149.82(26) -4_566 -3_665 n
O5-P2 Pr O6-P2 154.23(30) -4_566 -2_666 n
O5-P2 Pr O6-P2 83.58(32) -4_566 -3_665 n
O6-P2 Pr O6-P2 120.41(22) -2_666 -3_665 n
O1-P1 P1 O2-P1 114.6(5) 2_555 3_455 n
O1-P1 P1 O3-P1 107.5(5) 2_555 1_555 n
O1-P1 P1 C1-P1 108.3(5) 2_555 2_555 n
O2-P1 P1 O3-P1 111.6(5) 3_455 1_555 n
O2-P1 P1 C1-P1 108.2(5) 3_455 2_555 n
O3-P1 P1 C1-P1 106.2(5) 1_555 2_555 n
O4-P2 P2 O5-P2 115.7(6) 2_555 1_555 n
O4-P2 P2 O6-P2 106.4(4) 2_555 1_555 n
O4-P2 P2 C2-P2 108.1(4) 2_555 1_555 n
O5-P2 P2 O6-P2 112.6(6) 1_555 1_555 n
O5-P2 P2 C2-P2 107.7(5) 1_555 1_555 n
O6-P2 P2 C2-P2 105.9(5) 1_555 1_555 n
O7-S S O8-S 112.6(5) -2_656 1_555 n
O7-S S O9-S 117.0(6) -2_656 1_555 n
O7-S S C3-S 105.0(5) -2_656 1_555 n
O8-S S O9-S 111.3(5) 1_555 1_555 n
O8-S S C3-S 105.7(5) 1_555 1_555 n
O9-S S C3-S 104.0(5) 1_555 1_555 n
Pr O1-P1 P1 144.3(5) -4_446 2_554 n
Pr O2-P1 P1 131.2(6) -4_446 3_555 n
P1 C1-P1 N 115.0(6) 2_554 1_555 n
Pr O4-P2 Pr 104.69(27) -1_665 -4_455 n
Pr O4-P2 P2 95.6(4) -1_665 2_554 n
Pr O4-P2 P2 142.1(6) -4_545 2_554 n
Pr O5-P2 P2 167.4(6) -4_545 1_555 n
Pr O6-P2 Pr 113.15(26) -2_465 -3_554 n
Pr O6-P2 P2 100.8(4) -2_555 1_555 n
Pr O6-P2 P2 141.8(5) -3_644 1_555 n
P2 C2-P2 N 111.7(6) 1_555 3_455 n
S C3-S C4 112.2(6) 1_555 2_554 n
C1-P1 N C2-P2 115.2(8) 1_555 3_555 n
C1-P1 N C4 106.7(6) 1_555 3_555 n
C2-P2 N C4 109.8(7) 3_555 3_555 n
C3-S C4 N 112.5(7) 2_555 3_455 n

loop_
_geom_bond_atom_site_label_1
_geom_bond_atom_site_label_2
_geom_bond_distance
_geom_bond_site_symmetry_2
_geom_bond_publ_flag
Pr P2 3.221(4) -2_565 n
Pr O1-P1 2.353(7) -4_555 n
Pr O2-P1 2.447(8) -4_555 n
Pr O4-P2 2.690(9) -1_665 n
Pr O4-P2 2.571(7) -4_555 n
Pr O5-P2 2.319(5) -4_555 n
Pr O6-P2 2.549(9) -2_565 n
Pr O6-P2 2.442(8) -3_555 n
Pr Ow1 2.743(11) 4_664 n
P1 O1-P1 1.537(5) 2_555 n
P1 O2-P1 1.505(5) 3_455 n
P1 O3-P1 1.551(5) 1_555 n
P1 C1-P1 1.818(6) 2_555 n
P2 Pr 3.221(4) -2_465 n
P2 O4-P2 1.530(5) 2_555 n
P2 O5-P2 1.505(5) 1_555 n
P2 O6-P2 1.551(5) 1_555 n
P2 C2-P2 1.828(6) 1_555 n
S O7-S 1.467(5) -2_555 n
S O8-S 1.466(5) 1_555 n
S O9-S 1.469(5) 1_555 n
S C3-S 1.776(5) 1_555 n
O1-P1 Pr 2.353(7) -4_545 n
O1-P1 P1 1.537(5) 2_554 n
O2-P1 Pr 2.447(8) -4_545 n
O2-P1 P1 1.505(5) 3_555 n
O3-P1 P1 1.551(5) 1_555 n
C1-P1 P1 1.818(6) 2_554 n
C1-P1 N 1.492(6) 1_555 n
O4-P2 Pr 2.690(9) -1_665 n
O4-P2 Pr 2.571(7) -4_545 n
O4-P2 P2 1.530(5) 2_554 n
O5-P2 Pr 2.319(5) -4_545 n
O5-P2 P2 1.505(5) 1_555 n
O6-P2 Pr 2.549(9) -2_465 n
O6-P2 Pr 2.442(8) -3_545 n
O6-P2 P2 1.551(5) 1_555 n
C2-P2 P2 1.828(6) 1_555 n
C2-P2 N 1.490(6) 3_455 n
O7-S S 1.467(5) -2_455 n
O8-S S 1.466(5) 1_555 n
O9-S S 1.469(5) 1_555 n
C3-S S 1.776(5) 1_555 n
C3-S C4 1.495(6) 2_554 n
N C1-P1 1.492(6) 1_555 n
N C2-P2 1.490(6) 3_555 n
N C4 1.526(6) 3_555 n
C4 C3-S 1.495(6) 2_555 n
C4 N 1.526(6) 3_455 n
Ow1 Pr 2.743(11) 4_665 n
